data_4309390
loop_
_publ_author_name
'Gema Arribas'
'M. Carmen Barral'
'Rodrigo Gonz\'alez-Prieto'
'Reyes Jim\'enez-Aparicio'
'J. Luis Priego'
'M. Rosario Torres'
'Francisco A. Urbanos'

_publ_contact_author
;                                                                               
      Jimenez-Aparicio Reyes
      Departamento de Quimica Inorganica I
      Facultad de Ciencias Quimicas 
      Universidad Complutense de Madrid
      28040 Madrid (Spain)
;
_publ_contact_author_email qcmm@quim.ucm.es
_publ_contact_author_fax '+34 91 3944352'
_publ_contact_author_phone '+34 91 3944334'
_publ_section_title
;
Discrete and Monodimensional Heteropolynuclear Structures Formed by
Tetracarboxylatodiruthenium(II,III) and Perrhenato Fragments
;
_journal_name_full 'Inorganic Chemistry'
_journal_page_first 5770
_journal_page_last 5777
_journal_paper_doi 10.1021/ic050757x
_journal_volume 44
_journal_year 2005
_chemical_formula_sum 'C44 H56 N O16.5 Re2 Ru2'
_chemical_formula_weight 1437.44
_chemical_name_systematic
; 
 ? 
;
_space_group_IT_number 2
_symmetry_cell_setting triclinic
_symmetry_space_group_name_Hall '-P 1'
_symmetry_space_group_name_H-M 'P -1'
_atom_sites_solution_hydrogens geom
_atom_sites_solution_primary direct
_atom_sites_solution_secondary difmap
_audit_creation_method SHELXL-97
_cell_angle_alpha 79.3560(10)
_cell_angle_beta 78.9200(10)
_cell_angle_gamma 63.3590(10)
_cell_formula_units_Z 2
_cell_length_a 12.7800(8)
_cell_length_b 13.2445(8)
_cell_length_c 18.7919(12)
_cell_measurement_temperature 293(2)
_cell_volume 2772.5(3)
_computing_cell_refinement 'Bruker SMART'
_computing_data_collection 'Bruker SMART'
_computing_data_reduction 'Bruker SHELXTL'
_computing_molecular_graphics 'Bruker SHELXTL'
_computing_publication_material 'Bruker SHELXTL'
_computing_structure_refinement 'SHELXL-97 (Sheldrick, 1997)'
_computing_structure_solution 'SHELXS-97 (Sheldrick, 1990)'
_diffrn_ambient_temperature 293(2)
_diffrn_measured_fraction_theta_full 0.995
_diffrn_measured_fraction_theta_max 0.995
_diffrn_measurement_device_type 'CCD area detector'
_diffrn_measurement_method 'phi and omega scans'
_diffrn_radiation_monochromator graphite
_diffrn_radiation_source 'fine-focus sealed tube'
_diffrn_radiation_type MoK\a
_diffrn_radiation_wavelength 0.71073
_diffrn_reflns_av_R_equivalents 0.0610
_diffrn_reflns_av_sigmaI/netI 0.0755
_diffrn_reflns_limit_h_max 12
_diffrn_reflns_limit_h_min -11
_diffrn_reflns_limit_k_max 13
_diffrn_reflns_limit_k_min -13
_diffrn_reflns_limit_l_max 18
_diffrn_reflns_limit_l_min -18
_diffrn_reflns_number 9911
_diffrn_reflns_theta_full 20.82
_diffrn_reflns_theta_max 20.82
_diffrn_reflns_theta_min 1.73
_exptl_absorpt_coefficient_mu 4.947
_exptl_absorpt_correction_type none
_exptl_crystal_colour red
_exptl_crystal_density_diffrn 1.722
_exptl_crystal_density_method 'not measured'
_exptl_crystal_description prismatic
_exptl_crystal_F_000 1394
_exptl_crystal_size_max 0.11
_exptl_crystal_size_mid 0.13
_exptl_crystal_size_min 0.17
_refine_diff_density_max 1.462
_refine_diff_density_min -1.065
_refine_diff_density_rms 0.138
_refine_ls_extinction_method none
_refine_ls_goodness_of_fit_ref 0.968
_refine_ls_hydrogen_treatment mixed
_refine_ls_matrix_type full
_refine_ls_number_parameters 555
_refine_ls_number_reflns 5776
_refine_ls_number_restraints 22
_refine_ls_restrained_S_all 2.431
_refine_ls_R_factor_all 0.0609
_refine_ls_R_factor_gt 0.0437
_refine_ls_shift/su_max 0.444
_refine_ls_shift/su_mean 0.021
_refine_ls_structure_factor_coef Fsqd
_refine_ls_weighting_details 'calc w=1/[\s^2^(Fo^2^)+(0.0600P)^2^+0.0000P] where P=(Fo^2^+2Fc^2^)/3'
_refine_ls_weighting_scheme calc
_refine_ls_wR_factor_gt 0.1087
_refine_ls_wR_factor_ref 0.1166
_reflns_number_gt 4273
_reflns_number_total 5776
_reflns_threshold_expression >2sigma(I)
_cod_data_source_file ic050757xsi20050512_114754_4.cif
_cod_data_source_block '[NBu4][Ru2(mu-O2CPh)4(ReO4)2]'
_cod_depositor_comments
;
The following automatic conversions were performed:
'_symmetry_cell_setting' value 'Triclinic' changed to 'triclinic'
according to '/home/saulius/struct/CIF-dictionaries/cif_core.dic'
dictionary named 'cif_core.dic' version 2.4.1 from 2010-06-29.

Automatic conversion script
Id: cif_fix_enum 1527 2010-12-29 10:47:43Z saulius 
;
_cod_original_formula_sum 'C44 H56 N O16.50 Re2 Ru2'
_cod_database_code 4309390

loop_
_symmetry_equiv_pos_as_xyz
'x, y, z'
'-x, -y, -z'

loop_
_atom_site_label
_atom_site_type_symbol
_atom_site_fract_x
_atom_site_fract_y
_atom_site_fract_z
_atom_site_U_iso_or_equiv
_atom_site_adp_type
_atom_site_occupancy
_atom_site_symmetry_multiplicity
_atom_site_calc_flag
_atom_site_refinement_flags
_atom_site_disorder_assembly
_atom_site_disorder_group
C1 C 0.299(3) 0.587(2) 0.0861(19) 0.044(8) Uani 1 1 d . . .
C2 C 0.553(3) 0.292(2) 0.0649(19) 0.043(8) Uani 1 1 d . . .
C3 C 0.219(3) 0.418(3) 0.4373(16) 0.041(8) Uani 1 1 d . . .
C4 C -0.056(2) 0.427(3) 0.3976(18) 0.043(8) Uani 1 1 d . . .
C5 C 0.189(3) 0.636(3) 0.1345(17) 0.048(8) Uani 1 1 d . . .
C6 C 0.085(4) 0.656(3) 0.114(2) 0.087(13) Uani 1 1 d . . .
H6 H 0.0822 0.6438 0.0677 0.104 Uiso 1 1 calc R . .
C7 C -0.017(3) 0.697(4) 0.163(3) 0.101(15) Uani 1 1 d . . .
H7 H -0.0886 0.7132 0.1485 0.121 Uiso 1 1 calc R . .
C8 C -0.015(4) 0.714(4) 0.230(2) 0.088(13) Uani 1 1 d . . .
H8 H -0.0846 0.7393 0.2624 0.106 Uiso 1 1 calc R . .
C9 C 0.090(4) 0.695(3) 0.253(2) 0.079(12) Uani 1 1 d . . .
H9 H 0.0916 0.7072 0.2999 0.094 Uiso 1 1 calc R . .
C10 C 0.192(3) 0.657(3) 0.204(2) 0.067(10) Uani 1 1 d . . .
H10 H 0.2637 0.6449 0.2170 0.080 Uiso 1 1 calc R . .
C11 C 0.585(3) 0.190(3) 0.1026(19) 0.059(10) Uani 1 1 d D . .
C12 C 0.649(3) 0.135(3) 0.157(2) 0.076(11) Uani 1 1 d . . .
H12 H 0.6719 0.1784 0.1776 0.091 Uiso 1 1 calc R . .
C13 C 0.687(4) 0.022(4) 0.187(2) 0.095(15) Uani 1 1 d . . .
H13 H 0.7302 -0.0045 0.2269 0.114 Uiso 1 1 calc R . .
C14 C 0.661(4) -0.048(4) 0.159(3) 0.086(13) Uani 1 1 d . . .
H14 H 0.6852 -0.1231 0.1797 0.103 Uiso 1 1 calc R . .
C15 C 0.602(4) -0.015(3) 0.101(3) 0.093(14) Uani 1 1 d . . .
H15 H 0.5857 -0.0655 0.0817 0.111 Uiso 1 1 calc R . .
C16 C 0.562(3) 0.104(3) 0.069(2) 0.079(12) Uani 1 1 d . . .
H16 H 0.5233 0.1288 0.0281 0.095 Uiso 1 1 calc R . .
C17 C 0.343(3) 0.365(3) 0.4025(17) 0.048(8) Uani 1 1 d . . .
C18 C 0.391(3) 0.428(3) 0.356(2) 0.070(11) Uani 1 1 d . . .
H18 H 0.3464 0.5058 0.3462 0.084 Uiso 1 1 calc R . .
C19 C 0.508(3) 0.378(4) 0.322(2) 0.086(13) Uani 1 1 d . . .
H19 H 0.5406 0.4218 0.2902 0.104 Uiso 1 1 calc R . .
C20 C 0.573(3) 0.262(4) 0.338(2) 0.088(13) Uani 1 1 d . . .
H20 H 0.6501 0.2273 0.3150 0.106 Uiso 1 1 calc R . .
C21 C 0.526(3) 0.199(3) 0.386(2) 0.071(11) Uani 1 1 d . . .
H21 H 0.5717 0.1221 0.3972 0.085 Uiso 1 1 calc R . .
C22 C 0.412(3) 0.249(3) 0.4177(18) 0.057(9) Uani 1 1 d . . .
H22 H 0.3804 0.2044 0.4499 0.069 Uiso 1 1 calc R . .
C23 C -0.083(3) 0.386(3) 0.340(2) 0.055(9) Uani 1 1 d . . .
C24 C -0.111(3) 0.450(3) 0.275(2) 0.067(10) Uani 1 1 d . . .
H24 H -0.1135 0.5222 0.2677 0.080 Uiso 1 1 calc R . .
C25 C -0.136(3) 0.411(4) 0.220(2) 0.088(13) Uani 1 1 d . . .
H25 H -0.1540 0.4560 0.1760 0.106 Uiso 1 1 calc R . .
C26 C -0.134(3) 0.301(5) 0.232(3) 0.090(14) Uani 1 1 d . . .
H26 H -0.1510 0.2730 0.1965 0.108 Uiso 1 1 calc R . .
C27 C -0.105(3) 0.235(4) 0.298(3) 0.078(12) Uani 1 1 d . . .
H27 H -0.1027 0.1628 0.3057 0.094 Uiso 1 1 calc R . .
C28 C -0.081(3) 0.275(3) 0.352(2) 0.057(9) Uani 1 1 d . . .
H28 H -0.0635 0.2299 0.3958 0.068 Uiso 1 1 calc R . .
C29 C 0.434(3) 0.900(3) 0.3110(19) 0.062(10) Uani 1 1 d D . .
H29A H 0.4672 0.9349 0.2687 0.075 Uiso 1 1 calc R . .
H29B H 0.4669 0.8194 0.3051 0.075 Uiso 1 1 calc R . .
C30 C 0.481(4) 0.908(3) 0.377(2) 0.076(11) Uani 1 1 d D . .
H30A H 0.4398 0.8853 0.4211 0.091 Uiso 1 1 calc R . .
H30B H 0.4659 0.9866 0.3778 0.091 Uiso 1 1 calc R . .
C31 C 0.609(4) 0.835(5) 0.374(3) 0.122(19) Uani 1 1 d D . .
H31A H 0.6391 0.8498 0.4122 0.147 Uiso 1 1 calc R . .
H31B H 0.6482 0.8545 0.3275 0.147 Uiso 1 1 calc R . .
C32 C 0.638(4) 0.714(5) 0.382(3) 0.16(3) Uani 1 1 d D . .
H32A H 0.5988 0.6937 0.4269 0.246 Uiso 1 1 calc R . .
H32B H 0.7220 0.6706 0.3811 0.246 Uiso 1 1 calc R . .
H32C H 0.6133 0.6972 0.3418 0.246 Uiso 1 1 calc R . .
C33 C 0.253(3) 1.083(3) 0.314(2) 0.075(12) Uani 1 1 d D . .
H33A H 0.2714 1.0911 0.3603 0.090 Uiso 1 1 calc R . .
H33B H 0.1682 1.1189 0.3156 0.090 Uiso 1 1 calc R . .
C34 C 0.306(4) 1.144(3) 0.253(2) 0.093(14) Uani 1 1 d D . .
H34A H 0.3872 1.1231 0.2579 0.112 Uiso 1 1 calc R . .
H34B H 0.3030 1.1246 0.2062 0.112 Uiso 1 1 calc R . .
C35 C 0.233(4) 1.269(3) 0.257(3) 0.110(16) Uani 1 1 d D . .
H35A H 0.1530 1.2894 0.2494 0.132 Uiso 1 1 calc R . .
H35B H 0.2308 1.2861 0.3057 0.132 Uiso 1 1 calc R . .
C36 C 0.279(6) 1.335(4) 0.205(4) 0.19(3) Uani 1 1 d D . .
H36A H 0.3628 1.3047 0.2057 0.285 Uiso 1 1 calc R . .
H36B H 0.2426 1.4122 0.2169 0.285 Uiso 1 1 calc R . .
H36C H 0.2633 1.3339 0.1575 0.285 Uiso 1 1 calc R . .
C37 C 0.237(3) 0.913(3) 0.377(2) 0.073(11) Uani 1 1 d D . .
H37A H 0.1528 0.9515 0.3744 0.088 Uiso 1 1 calc R . .
H37B H 0.2519 0.9377 0.4183 0.088 Uiso 1 1 calc R . .
C38 C 0.274(4) 0.789(3) 0.391(2) 0.103(15) Uani 1 1 d D . .
H38A H 0.2275 0.7697 0.3645 0.124 Uiso 1 1 calc R . .
H38B H 0.3558 0.7501 0.3710 0.124 Uiso 1 1 calc R . .
C39 C 0.258(6) 0.745(4) 0.471(3) 0.20(4) Uani 1 1 d D . .
H39A H 0.2769 0.7894 0.4983 0.245 Uiso 1 1 calc R . .
H39B H 0.1753 0.7633 0.4849 0.245 Uiso 1 1 calc R . .
C40 C 0.323(5) 0.628(6) 0.496(3) 0.20(3) Uani 1 1 d D . .
H40A H 0.2926 0.5833 0.4799 0.299 Uiso 1 1 calc R . .
H40B H 0.3153 0.6186 0.5486 0.299 Uiso 1 1 calc R . .
H40C H 0.4048 0.6042 0.4771 0.299 Uiso 1 1 calc R . .
C41 C 0.278(3) 0.930(3) 0.2405(19) 0.069(11) Uani 1 1 d D . .
H41A H 0.3051 0.8491 0.2403 0.083 Uiso 1 1 calc R . .
H41B H 0.3238 0.9553 0.2003 0.083 Uiso 1 1 calc R . .
C42 C 0.151(3) 0.988(4) 0.227(3) 0.102(15) Uani 1 1 d D . .
H42A H 0.1197 1.0694 0.2287 0.122 Uiso 1 1 calc R . .
H42B H 0.1038 0.9584 0.2628 0.122 Uiso 1 1 calc R . .
C43 C 0.149(5) 0.964(4) 0.149(3) 0.15(2) Uani 1 1 d D . .
H43A H 0.1862 0.8821 0.1476 0.183 Uiso 1 1 calc R . .
H43B H 0.1974 0.9946 0.1140 0.183 Uiso 1 1 calc R . .
C44 C 0.034(7) 1.009(7) 0.125(5) 0.30(5) Uani 1 1 d D . .
H44A H -0.0209 0.9998 0.1650 0.446 Uiso 1 1 calc R . .
H44B H 0.0383 0.9699 0.0859 0.446 Uiso 1 1 calc R . .
H44C H 0.0092 1.0888 0.1084 0.446 Uiso 1 1 calc R . .
N1 N 0.302(2) 0.948(2) 0.3070(17) 0.071(9) Uani 1 1 d D . .
O1 O 0.3944(19) 0.5796(16) 0.1047(10) 0.048(5) Uani 1 1 d . . .
O2 O 0.2987(17) 0.5516(16) 0.0280(11) 0.049(5) Uani 1 1 d . . .
O3 O 0.5857(17) 0.3546(16) 0.0905(11) 0.047(5) Uani 1 1 d . . .
O4 O 0.4895(18) 0.3290(16) 0.0134(11) 0.044(5) Uani 1 1 d . . .
O5 O 0.6316(17) 0.5536(16) 0.1169(11) 0.053(6) Uani 1 1 d . . .
O9 O -0.0588(16) 0.5274(17) 0.3871(10) 0.044(5) Uani 1 1 d . . .
O10 O 0.1513(16) 0.5198(17) 0.4183(10) 0.042(5) Uani 1 1 d . . .
O11 O -0.1852(16) 0.6464(16) 0.5137(11) 0.047(5) Uani 1 1 d . . .
O12 O 0.0259(17) 0.6365(17) 0.5432(12) 0.050(6) Uani 1 1 d . . .
O13 O -0.0639(17) 0.7602(15) 0.4089(11) 0.054(6) Uani 1 1 d . . .
O6 O 0.6928(17) 0.684(2) 0.1904(15) 0.091 Uani 1 1 d D . .
O7 O 0.496(2) 0.646(2) 0.2467(10) 0.092 Uani 1 1 d D . .
O8 O 0.4938(19) 0.7895(14) 0.1191(12) 0.081 Uani 1 1 d D . .
O14 O -0.190(3) 0.981(2) 0.3457(11) 0.129 Uani 1 1 d D . .
O15 O -0.035(2) 0.943(3) 0.444(2) 0.164 Uani 1 1 d D . .
O16 O -0.2478(19) 0.932(2) 0.4889(13) 0.105 Uani 1 1 d D . .
Re1 Re 0.57879(13) 0.66826(11) 0.16821(7) 0.0536(5) Uani 1 1 d D . .
Re2 Re -0.13128(12) 0.90295(11) 0.42225(8) 0.0526(5) Uani 1 1 d D . .
Ru1 Ru 0.5485(2) 0.51435(19) 0.03896(13) 0.0387(7) Uani 1 1 d . . .
Ru2 Ru -0.0173(2) 0.58430(19) 0.46498(13) 0.0399(7) Uani 1 1 d . . .
O17 O 0.0000 0.5000 0.0000 0.27(3) Uiso 1 2 d S . .

loop_
_atom_site_aniso_label
_atom_site_aniso_U_11
_atom_site_aniso_U_22
_atom_site_aniso_U_33
_atom_site_aniso_U_23
_atom_site_aniso_U_13
_atom_site_aniso_U_12
C1 0.04(2) 0.031(18) 0.05(2) -0.009(17) 0.005(19) -0.006(16)
C2 0.06(2) 0.011(18) 0.05(2) -0.003(18) 0.001(19) -0.009(17)
C3 0.04(2) 0.05(2) 0.04(2) -0.010(18) 0.001(16) -0.02(2)
C4 0.027(18) 0.05(2) 0.05(2) -0.01(2) 0.004(16) -0.015(17)
C5 0.05(2) 0.06(2) 0.04(2) -0.011(18) 0.006(18) -0.025(19)
C6 0.06(3) 0.11(3) 0.07(3) -0.03(3) 0.01(2) -0.02(3)
C7 0.05(3) 0.13(4) 0.11(4) -0.05(3) 0.00(3) -0.02(3)
C8 0.09(4) 0.10(3) 0.07(3) -0.02(3) 0.02(3) -0.04(3)
C9 0.08(3) 0.08(3) 0.07(3) -0.02(2) 0.01(3) -0.03(3)
C10 0.06(2) 0.06(2) 0.06(3) -0.01(2) 0.01(2) -0.01(2)
C11 0.05(2) 0.07(3) 0.05(2) 0.01(2) -0.006(19) -0.03(2)
C12 0.09(3) 0.04(2) 0.10(3) 0.01(2) -0.03(3) -0.03(2)
C13 0.12(4) 0.06(3) 0.09(3) 0.04(3) -0.03(3) -0.05(3)
C14 0.08(3) 0.05(3) 0.10(4) 0.02(3) -0.02(3) -0.02(3)
C15 0.13(4) 0.04(3) 0.12(4) 0.03(2) -0.03(3) -0.06(3)
C16 0.10(3) 0.07(3) 0.07(3) 0.00(2) -0.01(2) -0.04(3)
C17 0.04(2) 0.04(2) 0.05(2) -0.001(17) 0.001(17) -0.016(19)
C18 0.04(2) 0.05(2) 0.10(3) -0.01(2) 0.01(2) -0.01(2)
C19 0.06(3) 0.09(3) 0.10(3) -0.01(3) 0.03(2) -0.04(3)
C20 0.05(3) 0.07(3) 0.11(4) -0.02(3) 0.00(2) 0.00(3)
C21 0.05(3) 0.06(2) 0.08(3) -0.01(2) 0.01(2) -0.01(2)
C22 0.05(2) 0.05(2) 0.06(2) -0.003(19) 0.005(19) -0.02(2)
C23 0.027(19) 0.06(2) 0.07(3) -0.02(2) 0.005(18) -0.015(18)
C24 0.07(3) 0.06(2) 0.06(3) -0.01(2) -0.03(2) -0.01(2)
C25 0.08(3) 0.09(3) 0.09(3) -0.02(3) -0.03(2) -0.01(3)
C26 0.06(3) 0.12(4) 0.09(4) -0.05(3) -0.01(3) -0.03(3)
C27 0.07(3) 0.08(3) 0.11(4) -0.04(3) -0.01(3) -0.04(2)
C28 0.04(2) 0.07(3) 0.07(3) -0.02(2) 0.008(17) -0.022(19)
C29 0.04(2) 0.06(2) 0.07(3) -0.01(2) 0.006(19) -0.012(19)
C30 0.09(3) 0.07(3) 0.09(3) -0.02(2) -0.02(2) -0.04(2)
C31 0.10(4) 0.22(6) 0.08(3) 0.00(4) -0.01(3) -0.10(5)
C32 0.10(4) 0.19(6) 0.16(5) -0.10(5) -0.09(4) 0.04(4)
C33 0.07(3) 0.05(2) 0.11(3) -0.04(2) 0.00(2) -0.02(2)
C34 0.10(3) 0.04(2) 0.12(4) -0.02(2) 0.00(3) -0.01(2)
C35 0.14(4) 0.07(3) 0.12(4) 0.01(3) -0.01(3) -0.06(3)
C36 0.23(7) 0.08(4) 0.21(7) -0.02(4) 0.02(6) -0.05(5)
C37 0.08(3) 0.06(3) 0.08(3) -0.01(2) 0.01(2) -0.03(2)
C38 0.13(4) 0.10(4) 0.09(3) -0.02(3) 0.04(3) -0.07(3)
C39 0.20(7) 0.08(4) 0.20(7) 0.02(4) 0.13(6) -0.01(4)
C40 0.16(6) 0.27(9) 0.11(5) -0.02(6) 0.02(4) -0.05(6)
C41 0.08(3) 0.07(3) 0.06(3) -0.04(2) -0.02(2) -0.02(2)
C42 0.07(3) 0.09(3) 0.15(5) -0.01(3) -0.02(3) -0.03(3)
C43 0.15(5) 0.11(4) 0.21(7) -0.01(4) -0.12(5) -0.02(4)
C44 0.33(12) 0.25(10) 0.31(11) -0.03(8) -0.20(10) -0.07(9)
N1 0.06(2) 0.051(19) 0.09(2) -0.004(17) 0.010(17) -0.016(16)
O1 0.047(14) 0.046(13) 0.042(13) -0.017(10) 0.008(11) -0.014(11)
O2 0.047(14) 0.051(14) 0.045(14) -0.012(11) 0.004(11) -0.019(11)
O3 0.059(14) 0.034(12) 0.050(13) -0.002(11) -0.005(11) -0.024(11)
O4 0.062(14) 0.034(12) 0.039(13) 0.002(10) -0.008(12) -0.024(11)
O5 0.047(13) 0.040(12) 0.068(15) -0.024(11) -0.009(11) -0.007(11)
O9 0.036(12) 0.042(13) 0.044(13) -0.005(10) 0.002(10) -0.010(11)
O10 0.030(12) 0.037(13) 0.040(13) 0.000(10) 0.008(10) -0.004(11)
O11 0.035(12) 0.044(13) 0.050(14) -0.009(11) 0.006(10) -0.010(11)
O12 0.055(14) 0.038(13) 0.049(14) 0.002(11) -0.008(11) -0.015(11)
O13 0.059(14) 0.037(12) 0.044(13) -0.002(10) 0.012(11) -0.009(11)
O6 0.106 0.071 0.119 -0.018 -0.045 -0.045
O7 0.127 0.083 0.058 -0.025 0.031 -0.047
O8 0.085 0.056 0.082 0.001 -0.017 -0.013
O14 0.170 0.063 0.097 0.011 -0.035 0.000
O15 0.092 0.185 0.259 -0.171 -0.042 -0.036
O16 0.093 0.084 0.111 -0.051 0.056 -0.026
Re1 0.0676(11) 0.0415(9) 0.0534(10) -0.0143(7) -0.0093(7) -0.0209(8)
Re2 0.0479(9) 0.0393(9) 0.0658(11) -0.0144(7) 0.0034(7) -0.0154(7)
Ru1 0.0451(16) 0.0323(14) 0.0381(16) -0.0112(12) 0.0001(12) -0.0154(13)
Ru2 0.0333(15) 0.0330(14) 0.0411(16) -0.0032(12) 0.0022(12) -0.0063(12)

loop_
_atom_type_symbol
_atom_type_description
_atom_type_scat_dispersion_real
_atom_type_scat_dispersion_imag
_atom_type_scat_source
C C 0.0033 0.0016 'International Tables Vol C Tables 4.2.6.8 and 6.1.1.4'
H H 0.0000 0.0000 'International Tables Vol C Tables 4.2.6.8 and 6.1.1.4'
N N 0.0061 0.0033 'International Tables Vol C Tables 4.2.6.8 and 6.1.1.4'
O O 0.0106 0.0060 'International Tables Vol C Tables 4.2.6.8 and 6.1.1.4'
Ru Ru -1.2594 0.8363 'International Tables Vol C Tables 4.2.6.8 and 6.1.1.4'
Re Re -1.0185 7.2310 'International Tables Vol C Tables 4.2.6.8 and 6.1.1.4'

loop_
_geom_angle_atom_site_label_1
_geom_angle_atom_site_label_2
_geom_angle_atom_site_label_3
_geom_angle
_geom_angle_site_symmetry_1
_geom_angle_site_symmetry_3
_geom_angle_publ_flag
O1 C1 O2 122(3) . . ?
O1 C1 C5 119(3) . . ?
O2 C1 C5 119(3) . . ?
O3 C2 O4 123(3) . . ?
O3 C2 C11 112(3) . . ?
O4 C2 C11 125(3) . . ?
O10 C3 O11 123(3) . 2_566 ?
O10 C3 C17 121(3) . . ?
O11 C3 C17 116(3) 2_566 . ?
O9 C4 O12 120(3) . 2_566 ?
O9 C4 C23 119(3) . . ?
O12 C4 C23 121(3) 2_566 . ?
C6 C5 C10 120(3) . . ?
C6 C5 C1 121(3) . . ?
C10 C5 C1 119(3) . . ?
C5 C6 C7 119(4) . . ?
C5 C6 H6 120.4 . . ?
C7 C6 H6 120.4 . . ?
C8 C7 C6 122(4) . . ?
C8 C7 H7 119.0 . . ?
C6 C7 H7 119.0 . . ?
C7 C8 C9 120(4) . . ?
C7 C8 H8 119.9 . . ?
C9 C8 H8 119.8 . . ?
C10 C9 C8 118(4) . . ?
C10 C9 H9 121.0 . . ?
C8 C9 H9 121.0 . . ?
C9 C10 C5 120(4) . . ?
C9 C10 H10 119.8 . . ?
C5 C10 H10 119.8 . . ?
C12 C11 C16 108(3) . . ?
C12 C11 C2 135(4) . . ?
C16 C11 C2 115(3) . . ?
C11 C12 C13 131(4) . . ?
C11 C12 H12 114.4 . . ?
C13 C12 H12 114.7 . . ?
C14 C13 C12 118(4) . . ?
C14 C13 H13 120.6 . . ?
C12 C13 H13 121.0 . . ?
C15 C14 C13 123(4) . . ?
C15 C14 H14 118.5 . . ?
C13 C14 H14 118.7 . . ?
C14 C15 C16 118(4) . . ?
C14 C15 H15 121.2 . . ?
C16 C15 H15 121.0 . . ?
C11 C16 C15 121(4) . . ?
C11 C16 H16 119.1 . . ?
C15 C16 H16 119.5 . . ?
C18 C17 C22 119(3) . . ?
C18 C17 C3 121(3) . . ?
C22 C17 C3 120(3) . . ?
C17 C18 C19 121(3) . . ?
C17 C18 H18 119.5 . . ?
C19 C18 H18 119.5 . . ?
C20 C19 C18 119(4) . . ?
C20 C19 H19 120.7 . . ?
C18 C19 H19 120.7 . . ?
C21 C20 C19 120(4) . . ?
C21 C20 H20 119.8 . . ?
C19 C20 H20 119.8 . . ?
C20 C21 C22 120(3) . . ?
C20 C21 H21 119.8 . . ?
C22 C21 H21 119.8 . . ?
C21 C22 C17 121(3) . . ?
C21 C22 H22 119.6 . . ?
C17 C22 H22 119.7 . . ?
C24 C23 C28 119(4) . . ?
C24 C23 C4 122(3) . . ?
C28 C23 C4 119(3) . . ?
C23 C24 C25 122(4) . . ?
C23 C24 H24 119.0 . . ?
C25 C24 H24 118.9 . . ?
C26 C25 C24 119(4) . . ?
C26 C25 H25 120.7 . . ?
C24 C25 H25 120.7 . . ?
C27 C26 C25 120(4) . . ?
C27 C26 H26 120.2 . . ?
C25 C26 H26 120.2 . . ?
C28 C27 C26 121(4) . . ?
C28 C27 H27 119.4 . . ?
C26 C27 H27 119.5 . . ?
C27 C28 C23 120(4) . . ?
C27 C28 H28 120.0 . . ?
C23 C28 H28 120.0 . . ?
N1 C29 C30 121(3) . . ?
N1 C29 H29A 106.9 . . ?
C30 C29 H29A 107.1 . . ?
N1 C29 H29B 106.9 . . ?
C30 C29 H29B 107.0 . . ?
H29A C29 H29B 106.8 . . ?
C29 C30 C31 110(3) . . ?
C29 C30 H30A 109.6 . . ?
C31 C30 H30A 109.5 . . ?
C29 C30 H30B 109.5 . . ?
C31 C30 H30B 109.8 . . ?
H30A C30 H30B 108.1 . . ?
C30 C31 C32 113(4) . . ?
C30 C31 H31A 108.8 . . ?
C32 C31 H31A 108.9 . . ?
C30 C31 H31B 108.9 . . ?
C32 C31 H31B 109.0 . . ?
H31A C31 H31B 107.7 . . ?
C31 C32 H32A 109.5 . . ?
C31 C32 H32B 109.5 . . ?
H32A C32 H32B 109.5 . . ?
C31 C32 H32C 109.5 . . ?
H32A C32 H32C 109.5 . . ?
H32B C32 H32C 109.5 . . ?
N1 C33 C34 113(3) . . ?
N1 C33 H33A 109.0 . . ?
C34 C33 H33A 108.9 . . ?
N1 C33 H33B 108.8 . . ?
C34 C33 H33B 109.0 . . ?
H33A C33 H33B 107.7 . . ?
C35 C34 C33 107(3) . . ?
C35 C34 H34A 110.3 . . ?
C33 C34 H34A 110.4 . . ?
C35 C34 H34B 110.3 . . ?
C33 C34 H34B 110.3 . . ?
H34A C34 H34B 108.6 . . ?
C36 C35 C34 112(4) . . ?
C36 C35 H35A 108.9 . . ?
C34 C35 H35A 109.2 . . ?
C36 C35 H35B 109.4 . . ?
C34 C35 H35B 109.2 . . ?
H35A C35 H35B 107.9 . . ?
C35 C36 H36A 109.2 . . ?
C35 C36 H36B 109.5 . . ?
H36A C36 H36B 109.5 . . ?
C35 C36 H36C 109.7 . . ?
H36A C36 H36C 109.5 . . ?
H36B C36 H36C 109.5 . . ?
N1 C37 C38 113(3) . . ?
N1 C37 H37A 109.0 . . ?
C38 C37 H37A 109.1 . . ?
N1 C37 H37B 109.1 . . ?
C38 C37 H37B 108.9 . . ?
H37A C37 H37B 107.8 . . ?
C39 C38 C37 113(4) . . ?
C39 C38 H38A 108.8 . . ?
C37 C38 H38A 108.8 . . ?
C39 C38 H38B 109.0 . . ?
C37 C38 H38B 108.9 . . ?
H38A C38 H38B 107.7 . . ?
C40 C39 C38 121(5) . . ?
C40 C39 H39A 107.1 . . ?
C38 C39 H39A 107.1 . . ?
C40 C39 H39B 107.3 . . ?
C38 C39 H39B 107.3 . . ?
H39A C39 H39B 106.8 . . ?
C39 C40 H40A 109.4 . . ?
C39 C40 H40B 109.4 . . ?
H40A C40 H40B 109.5 . . ?
C39 C40 H40C 109.6 . . ?
H40A C40 H40C 109.5 . . ?
H40B C40 H40C 109.5 . . ?
N1 C41 C42 116(3) . . ?
N1 C41 H41A 108.2 . . ?
C42 C41 H41A 108.2 . . ?
N1 C41 H41B 108.2 . . ?
C42 C41 H41B 108.2 . . ?
H41A C41 H41B 107.4 . . ?
C41 C42 C43 106(4) . . ?
C41 C42 H42A 110.4 . . ?
C43 C42 H42A 110.5 . . ?
C41 C42 H42B 110.4 . . ?
C43 C42 H42B 110.5 . . ?
H42A C42 H42B 108.6 . . ?
C42 C43 C44 116(6) . . ?
C42 C43 H43A 108.4 . . ?
C44 C43 H43A 108.7 . . ?
C42 C43 H43B 108.4 . . ?
C44 C43 H43B 108.0 . . ?
H43A C43 H43B 107.4 . . ?
C43 C44 H44A 109.3 . . ?
C43 C44 H44B 109.2 . . ?
H44A C44 H44B 109.5 . . ?
C43 C44 H44C 109.9 . . ?
H44A C44 H44C 109.5 . . ?
H44B C44 H44C 109.5 . . ?
C37 N1 C29 112(3) . . ?
C37 N1 C41 116(3) . . ?
C29 N1 C41 112(3) . . ?
C37 N1 C33 100(2) . . ?
C29 N1 C33 104(3) . . ?
C41 N1 C33 112(3) . . ?
C1 O1 Ru1 120.1(19) . . ?
C1 O2 Ru1 119(2) . 2_665 ?
C2 O3 Ru1 118(2) . . ?
C2 O4 Ru1 119.9(19) . 2_665 ?
Re1 O5 Ru1 131.3(10) . . ?
C4 O9 Ru2 120(2) . . ?
C3 O10 Ru2 119.2(17) . . ?
C3 O11 Ru2 119.4(18) 2_566 . ?
C4 O12 Ru2 121.2(19) 2_566 . ?
Re2 O13 Ru2 144.0(11) . . ?
O8 Re1 O7 108.9(12) . . ?
O8 Re1 O6 109.1(12) . . ?
O7 Re1 O6 108.3(14) . . ?
O8 Re1 O5 109.7(11) . . ?
O7 Re1 O5 110.4(11) . . ?
O6 Re1 O5 110.4(11) . . ?
O15 Re2 O16 108.7(16) . . ?
O15 Re2 O14 111.4(19) . . ?
O16 Re2 O14 104.8(15) . . ?
O15 Re2 O13 111.0(13) . . ?
O16 Re2 O13 111.8(10) . . ?
O14 Re2 O13 109.0(12) . . ?
O4 Ru1 O1 88.8(8) 2_665 . ?
O4 Ru1 O3 178.8(8) 2_665 . ?
O1 Ru1 O3 91.4(8) . . ?
O4 Ru1 O2 91.3(8) 2_665 2_665 ?
O1 Ru1 O2 179.0(9) . 2_665 ?
O3 Ru1 O2 88.6(8) . 2_665 ?
O4 Ru1 O5 88.4(8) 2_665 . ?
O1 Ru1 O5 87.9(8) . . ?
O3 Ru1 O5 92.8(8) . . ?
O2 Ru1 O5 93.2(8) 2_665 . ?
O4 Ru1 Ru1 89.2(6) 2_665 2_665 ?
O1 Ru1 Ru1 88.8(7) . 2_665 ?
O3 Ru1 Ru1 89.6(6) . 2_665 ?
O2 Ru1 Ru1 90.2(6) 2_665 2_665 ?
O5 Ru1 Ru1 175.9(5) . 2_665 ?
O12 Ru2 O9 178.5(8) . . ?
O12 Ru2 O11 88.6(8) . . ?
O9 Ru2 O11 91.9(8) . . ?
O12 Ru2 O10 90.9(8) . . ?
O9 Ru2 O10 88.7(8) . . ?
O11 Ru2 O10 178.7(8) . . ?
O12 Ru2 O13 85.6(8) . . ?
O9 Ru2 O13 95.9(8) . . ?
O11 Ru2 O13 85.8(7) . . ?
O10 Ru2 O13 95.3(7) . . ?
O12 Ru2 Ru2 89.4(6) . 2_566 ?
O9 Ru2 Ru2 89.2(6) . 2_566 ?
O11 Ru2 Ru2 88.9(6) . 2_566 ?
O10 Ru2 Ru2 89.9(6) . 2_566 ?
O13 Ru2 Ru2 172.8(5) . 2_566 ?

loop_
_geom_bond_atom_site_label_1
_geom_bond_atom_site_label_2
_geom_bond_distance
_geom_bond_site_symmetry_2
_geom_bond_publ_flag
C1 O1 1.29(4) . ?
C1 O2 1.27(4) . ?
C1 C5 1.46(4) . ?
C2 O3 1.27(3) . ?
C2 O4 1.27(4) . ?
C2 C11 1.33(4) . ?
C3 O10 1.26(3) . ?
C3 O11 1.28(3) 2_566 ?
C3 C17 1.49(4) . ?
C4 O9 1.29(3) . ?
C4 O12 1.27(3) 2_566 ?
C4 C23 1.46(4) . ?
C5 C6 1.34(5) . ?
C5 C10 1.39(4) . ?
C6 C7 1.39(5) . ?
C6 H6 0.9300 . ?
C7 C8 1.33(5) . ?
C7 H7 0.9300 . ?
C8 C9 1.38(5) . ?
C8 H8 0.9300 . ?
C9 C10 1.40(4) . ?
C9 H9 0.9300 . ?
C10 H10 0.9300 . ?
C11 C12 1.32(5) . ?
C11 C16 1.54(5) . ?
C12 C13 1.39(5) . ?
C12 H12 0.9300 . ?
C13 C14 1.34(6) . ?
C13 H13 0.9300 . ?
C14 C15 1.33(5) . ?
C14 H14 0.9300 . ?
C15 C16 1.47(5) . ?
C15 H15 0.9300 . ?
C16 H16 0.9300 . ?
C17 C18 1.35(4) . ?
C17 C22 1.40(4) . ?
C18 C19 1.40(4) . ?
C18 H18 0.9300 . ?
C19 C20 1.38(5) . ?
C19 H19 0.9300 . ?
C20 C21 1.35(5) . ?
C20 H20 0.9300 . ?
C21 C22 1.36(4) . ?
C21 H21 0.9300 . ?
C22 H22 0.9300 . ?
C23 C24 1.35(4) . ?
C23 C28 1.44(4) . ?
C24 C25 1.38(5) . ?
C24 H24 0.9300 . ?
C25 C26 1.42(5) . ?
C25 H25 0.9300 . ?
C26 C27 1.38(5) . ?
C26 H26 0.9300 . ?
C27 C28 1.35(5) . ?
C27 H27 0.9300 . ?
C28 H28 0.9300 . ?
C29 N1 1.52(4) . ?
C29 C30 1.51(4) . ?
C29 H29A 0.9700 . ?
C29 H29B 0.9700 . ?
C30 C31 1.48(5) . ?
C30 H30A 0.9700 . ?
C30 H30B 0.9700 . ?
C31 C32 1.46(6) . ?
C31 H31A 0.9700 . ?
C31 H31B 0.9700 . ?
C32 H32A 0.9600 . ?
C32 H32B 0.9600 . ?
C32 H32C 0.9600 . ?
C33 N1 1.63(4) . ?
C33 C34 1.51(4) . ?
C33 H33A 0.9700 . ?
C33 H33B 0.9700 . ?
C34 C35 1.50(5) . ?
C34 H34A 0.9700 . ?
C34 H34B 0.9700 . ?
C35 C36 1.41(5) . ?
C35 H35A 0.9700 . ?
C35 H35B 0.9700 . ?
C36 H36A 0.9600 . ?
C36 H36B 0.9600 . ?
C36 H36C 0.9600 . ?
C37 N1 1.54(4) . ?
C37 C38 1.48(4) . ?
C37 H37A 0.9700 . ?
C37 H37B 0.9700 . ?
C38 C39 1.52(6) . ?
C38 H38A 0.9700 . ?
C38 H38B 0.9700 . ?
C39 C40 1.43(6) . ?
C39 H39A 0.9700 . ?
C39 H39B 0.9700 . ?
C40 H40A 0.9600 . ?
C40 H40B 0.9600 . ?
C40 H40C 0.9600 . ?
C41 N1 1.43(4) . ?
C41 C42 1.50(4) . ?
C41 H41A 0.9700 . ?
C41 H41B 0.9700 . ?
C42 C43 1.56(6) . ?
C42 H42A 0.9700 . ?
C42 H42B 0.9700 . ?
C43 C44 1.44(7) . ?
C43 H43A 0.9700 . ?
C43 H43B 0.9700 . ?
C44 H44A 0.9600 . ?
C44 H44B 0.9600 . ?
C44 H44C 0.9600 . ?
O1 Ru1 2.020(19) . ?
O2 Ru1 2.023(19) 2_665 ?
O3 Ru1 2.039(18) . ?
O4 Ru1 2.009(19) 2_665 ?
O5 Re1 1.751(18) . ?
O5 Ru1 2.22(2) . ?
O9 Ru2 2.01(2) . ?
O10 Ru2 2.010(17) . ?
O11 C3 1.28(3) 2_566 ?
O11 Ru2 2.015(18) . ?
O12 C4 1.27(3) 2_566 ?
O12 Ru2 1.99(2) . ?
O13 Re2 1.735(18) . ?
O13 Ru2 2.233(18) . ?
O6 Re1 1.699(12) . ?
O7 Re1 1.700(11) . ?
O8 Re1 1.698(11) . ?
O14 Re2 1.697(12) . ?
O15 Re2 1.686(12) . ?
O16 Re2 1.697(11) . ?
Ru1 O4 2.009(19) 2_665 ?
Ru1 O2 2.023(19) 2_665 ?
Ru1 Ru1 2.270(5) 2_665 ?
Ru2 Ru2 2.273(5) 2_566 ?

loop_
_geom_torsion_atom_site_label_1
_geom_torsion_atom_site_label_2
_geom_torsion_atom_site_label_3
_geom_torsion_atom_site_label_4
_geom_torsion
_geom_torsion_site_symmetry_1
_geom_torsion_site_symmetry_2
_geom_torsion_site_symmetry_3
_geom_torsion_site_symmetry_4
_geom_torsion_publ_flag
O1 C1 C5 C6 173(3) . . . . ?
O2 C1 C5 C6 -8(5) . . . . ?
O1 C1 C5 C10 -10(4) . . . . ?
O2 C1 C5 C10 169(3) . . . . ?
C10 C5 C6 C7 -1(6) . . . . ?
C1 C5 C6 C7 177(3) . . . . ?
C5 C6 C7 C8 -1(7) . . . . ?
C6 C7 C8 C9 2(7) . . . . ?
C7 C8 C9 C10 -1(6) . . . . ?
C8 C9 C10 C5 -2(6) . . . . ?
C6 C5 C10 C9 3(5) . . . . ?
C1 C5 C10 C9 -175(3) . . . . ?
O3 C2 C11 C12 -6(6) . . . . ?
O4 C2 C11 C12 180(4) . . . . ?
O3 C2 C11 C16 -173(3) . . . . ?
O4 C2 C11 C16 13(5) . . . . ?
C16 C11 C12 C13 -5(6) . . . . ?
C2 C11 C12 C13 -172(4) . . . . ?
C11 C12 C13 C14 2(7) . . . . ?
C12 C13 C14 C15 1(7) . . . . ?
C13 C14 C15 C16 -1(7) . . . . ?
C12 C11 C16 C15 5(5) . . . . ?
C2 C11 C16 C15 175(3) . . . . ?
C14 C15 C16 C11 -2(6) . . . . ?
O10 C3 C17 C18 8(5) . . . . ?
O11 C3 C17 C18 -173(3) 2_566 . . . ?
O10 C3 C17 C22 -172(3) . . . . ?
O11 C3 C17 C22 7(4) 2_566 . . . ?
C22 C17 C18 C19 1(6) . . . . ?
C3 C17 C18 C19 -179(3) . . . . ?
C17 C18 C19 C20 0(6) . . . . ?
C18 C19 C20 C21 -2(7) . . . . ?
C19 C20 C21 C22 2(7) . . . . ?
C20 C21 C22 C17 -1(6) . . . . ?
C18 C17 C22 C21 0(5) . . . . ?
C3 C17 C22 C21 180(3) . . . . ?
O9 C4 C23 C24 0(4) . . . . ?
O12 C4 C23 C24 -178(3) 2_566 . . . ?
O9 C4 C23 C28 -179(2) . . . . ?
O12 C4 C23 C28 3(4) 2_566 . . . ?
C28 C23 C24 C25 -1(5) . . . . ?
C4 C23 C24 C25 179(3) . . . . ?
C23 C24 C25 C26 1(6) . . . . ?
C24 C25 C26 C27 -1(6) . . . . ?
C25 C26 C27 C28 1(6) . . . . ?
C26 C27 C28 C23 -1(5) . . . . ?
C24 C23 C28 C27 1(5) . . . . ?
C4 C23 C28 C27 -179(3) . . . . ?
N1 C29 C30 C31 168(3) . . . . ?
C29 C30 C31 C32 -67(5) . . . . ?
N1 C33 C34 C35 167(3) . . . . ?
C33 C34 C35 C36 176(5) . . . . ?
N1 C37 C38 C39 153(4) . . . . ?
C37 C38 C39 C40 -159(6) . . . . ?
N1 C41 C42 C43 175(4) . . . . ?
C41 C42 C43 C44 178(6) . . . . ?
C38 C37 N1 C29 -64(4) . . . . ?
C38 C37 N1 C41 66(4) . . . . ?
C38 C37 N1 C33 -174(3) . . . . ?
C30 C29 N1 C37 -48(4) . . . . ?
C30 C29 N1 C41 -180(3) . . . . ?
C30 C29 N1 C33 59(4) . . . . ?
C42 C41 N1 C37 58(4) . . . . ?
C42 C41 N1 C29 -172(3) . . . . ?
C42 C41 N1 C33 -55(4) . . . . ?
C34 C33 N1 C37 178(3) . . . . ?
C34 C33 N1 C29 63(4) . . . . ?
C34 C33 N1 C41 -59(4) . . . . ?
O2 C1 O1 Ru1 2(4) . . . . ?
C5 C1 O1 Ru1 -179.4(19) . . . . ?
O1 C1 O2 Ru1 -2(4) . . . 2_665 ?
C5 C1 O2 Ru1 179(2) . . . 2_665 ?
O4 C2 O3 Ru1 -7(4) . . . . ?
C11 C2 O3 Ru1 179(2) . . . . ?
O3 C2 O4 Ru1 7(4) . . . 2_665 ?
C11 C2 O4 Ru1 -179(2) . . . 2_665 ?
O12 C4 O9 Ru2 0(3) 2_566 . . . ?
C23 C4 O9 Ru2 -178.4(18) . . . . ?
O11 C3 O10 Ru2 -1(4) 2_566 . . . ?
C17 C3 O10 Ru2 178(2) . . . . ?
Ru1 O5 Re1 O8 -36.4(18) . . . . ?
Ru1 O5 Re1 O7 83.7(17) . . . . ?
Ru1 O5 Re1 O6 -156.6(15) . . . . ?
Ru2 O13 Re2 O15 87(2) . . . . ?
Ru2 O13 Re2 O16 -34(3) . . . . ?
Ru2 O13 Re2 O14 -150(2) . . . . ?
C1 O1 Ru1 O4 88(2) . . . 2_665 ?
C1 O1 Ru1 O3 -90(2) . . . . ?
C1 O1 Ru1 O2 -4(46) . . . 2_665 ?
C1 O1 Ru1 O5 177(2) . . . . ?
C1 O1 Ru1 Ru1 -1(2) . . . 2_665 ?
C2 O3 Ru1 O4 -5(41) . . . 2_665 ?
C2 O3 Ru1 O1 92(2) . . . . ?
C2 O3 Ru1 O2 -87(2) . . . 2_665 ?
C2 O3 Ru1 O5 180(2) . . . . ?
C2 O3 Ru1 Ru1 3(2) . . . 2_665 ?
Re1 O5 Ru1 O4 51.7(15) . . . 2_665 ?
Re1 O5 Ru1 O1 -37.1(15) . . . . ?
Re1 O5 Ru1 O3 -128.4(15) . . . . ?
Re1 O5 Ru1 O2 142.9(15) . . . 2_665 ?
Re1 O5 Ru1 Ru1 -2(9) . . . 2_665 ?
C4 O12 Ru2 O9 -19(31) 2_566 . . . ?
C4 O12 Ru2 O11 88(2) 2_566 . . . ?
C4 O12 Ru2 O10 -90(2) 2_566 . . . ?
C4 O12 Ru2 O13 174(2) 2_566 . . . ?
C4 O12 Ru2 Ru2 -1(2) 2_566 . . 2_566 ?
C4 O9 Ru2 O12 19(31) . . . . ?
C4 O9 Ru2 O11 -88(2) . . . . ?
C4 O9 Ru2 O10 90.6(19) . . . . ?
C4 O9 Ru2 O13 -174.2(19) . . . . ?
C4 O9 Ru2 Ru2 0.6(19) . . . 2_566 ?
C3 O11 Ru2 O12 -90(2) 2_566 . . . ?
C3 O11 Ru2 O9 89(2) 2_566 . . . ?
C3 O11 Ru2 O10 -25(39) 2_566 . . . ?
C3 O11 Ru2 O13 -175(2) 2_566 . . . ?
C3 O11 Ru2 Ru2 0(2) 2_566 . . 2_566 ?
C3 O10 Ru2 O12 90(2) . . . . ?
C3 O10 Ru2 O9 -88(2) . . . . ?
C3 O10 Ru2 O11 26(39) . . . . ?
C3 O10 Ru2 O13 176(2) . . . . ?
C3 O10 Ru2 Ru2 1(2) . . . 2_566 ?
Re2 O13 Ru2 O12 -42(2) . . . . ?
Re2 O13 Ru2 O9 139(2) . . . . ?
Re2 O13 Ru2 O11 47(2) . . . . ?
Re2 O13 Ru2 O10 -132(2) . . . . ?
Re2 O13 Ru2 Ru2 5(7) . . . 2_566 ?
